data_7222750
loop_
_publ_author_name
'Kniep, R.'
'Korte, L.'
'Mootz, D.'

_publ_section_title
;
 Kristallstrukturen von Verbindungen A2 X2 (A= S,Se; X= Cl,Br)
;
_journal_name_full
;
Zeitschrift fuer Naturforschung, Teil B. Anorganische Chemie, Organische 
Chemie (33,1978-41,1986)
;
_journal_page_first 1
_journal_page_last 6
_journal_volume 38
_journal_year 1983
_chemical_formula_sum 'Br2 Se2'
_chemical_name_systematic 'Se2 Br2'
_space_group_IT_number 14
_symmetry_space_group_name_Hall '-P 2ybc'
_symmetry_space_group_name_H-M 'P 1 21/c 1'
_cell_angle_alpha 90
_cell_angle_beta 97.11
_cell_angle_gamma 90
_cell_formula_units_Z 4
_cell_length_a 7.345
_cell_length_b 14.282
_cell_length_c 4.974
_cell_volume 517.767
_citation_journal_id_ASTM ZNBAD2
_cod_data_source_file Kniep_ZNBAD2_1983_123.cif
_cod_data_source_block Br2Se2
_cod_original_cell_volume 517.7667
_cod_database_code 7222750

loop_
_symmetry_equiv_pos_as_xyz
x,y,z
-x,y+1/2,-z+1/2
-x,-y,-z
x,-y-1/2,z-1/2

loop_
_atom_site_label
_atom_site_type_symbol
_atom_site_fract_x
_atom_site_fract_y
_atom_site_fract_z
_atom_site_occupancy
_atom_site_U_iso_or_equiv
Se2 Se+1 0.2061 0.04877 -0.1951 1 0.0
Br1 Br-1 0.6659 0.14355 -0.1744 1 0.0
Br2 Br-1 0.0516 0.1504 -0.524 1 0.0
Se1 Se+1 0.4044 0.14148 0.0596 1 0.0
